data_2220922
loop_
_publ_author_name
'Choi, Hong Dae'
'Seo, Pil Ja'
'Son, Byeng Wha'
'Lee, Uk'

_publ_section_title
;
 Butyl 2-(5-bromo-3-methylsulfinyl-1-benzofuran-2-yl)acetate
;
_journal_coeditor_code TK2347
_journal_issue 2
_journal_name_full 'Acta Crystallographica Section E'
_journal_page_first o265
_journal_paper_doi 10.1107/S1600536808043985
_journal_volume 65
_journal_year 2009
_chemical_formula_iupac 'C15 H17 Br O4 S'
_chemical_formula_moiety 'C15 H17 Br O4 S'
_chemical_formula_sum 'C15 H17 Br O4 S'
_chemical_formula_weight 373.26
_chemical_name_systematic
;
Butyl 2-(5-bromo-3-methylsulfinyl-1-benzofuran-2-yl)acetate
;
_space_group_IT_number 2
_symmetry_cell_setting triclinic
_symmetry_space_group_name_Hall '-P 1'
_symmetry_space_group_name_H-M 'P -1'
_atom_sites_solution_hydrogens difmap
_atom_sites_solution_primary direct
_atom_sites_solution_secondary difmap
_cell_angle_alpha 97.503(2)
_cell_angle_beta 99.711(2)
_cell_angle_gamma 108.678(2)
_cell_formula_units_Z 2
_cell_length_a 8.4200(10)
_cell_length_b 10.2550(10)
_cell_length_c 10.3060(10)
_cell_measurement_reflns_used 3446
_cell_measurement_temperature 298(2)
_cell_measurement_theta_max 27.0
_cell_measurement_theta_min 2.6
_cell_volume 814.55(15)
_computing_cell_refinement 'SAINT (Bruker, 2001)'
_computing_data_collection 'SMART (Bruker, 2001)'
_computing_data_reduction 'SAINT (Bruker, 2001)'
_computing_molecular_graphics 'ORTEP-3 (Farrugia, 1997) and DIAMOND (Brandenburg, 1998)'
_computing_publication_material 'SHELXL97 (Sheldrick, 2008)'
_computing_structure_refinement 'SHELXL97 (Sheldrick, 2008)'
_computing_structure_solution 'SHELXS97 (Sheldrick, 2008)'
_diffrn_ambient_temperature 298(2)
_diffrn_detector_area_resol_mean 10.0
_diffrn_measured_fraction_theta_full 0.989
_diffrn_measured_fraction_theta_max 0.989
_diffrn_measurement_device_type 'Bruker SMART CCD'
_diffrn_measurement_method '\f and \w'
_diffrn_radiation_monochromator graphite
_diffrn_radiation_source 'fine-focus sealed tube'
_diffrn_radiation_type MoK\a
_diffrn_radiation_wavelength 0.71073
_diffrn_reflns_av_R_equivalents 0.017
_diffrn_reflns_av_sigmaI/netI 0.024
_diffrn_reflns_limit_h_max 10
_diffrn_reflns_limit_h_min -10
_diffrn_reflns_limit_k_max 12
_diffrn_reflns_limit_k_min -12
_diffrn_reflns_limit_l_max 12
_diffrn_reflns_limit_l_min -12
_diffrn_reflns_number 6560
_diffrn_reflns_theta_full 26.0
_diffrn_reflns_theta_max 26.0
_diffrn_reflns_theta_min 2.1
_exptl_absorpt_coefficient_mu 2.663
_exptl_absorpt_correction_T_max 0.451
_exptl_absorpt_correction_T_min 0.353
_exptl_absorpt_correction_type multi-scan
_exptl_absorpt_process_details '(SADABS; Sheldrick, 1999)'
_exptl_crystal_colour colorless
_exptl_crystal_density_diffrn 1.522
_exptl_crystal_density_method 'not measured'
_exptl_crystal_description block
_exptl_crystal_F_000 380
_exptl_crystal_size_max 0.40
_exptl_crystal_size_mid 0.40
_exptl_crystal_size_min 0.30
_refine_diff_density_max 0.30
_refine_diff_density_min -0.50
_refine_ls_extinction_method none
_refine_ls_goodness_of_fit_ref 1.14
_refine_ls_hydrogen_treatment constr
_refine_ls_matrix_type full
_refine_ls_number_parameters 229
_refine_ls_number_reflns 3179
_refine_ls_number_restraints 64
_refine_ls_restrained_S_all 1.17
_refine_ls_R_factor_all 0.043
_refine_ls_R_factor_gt 0.033
_refine_ls_shift/su_max_lt 0.001
_refine_ls_shift/su_mean 0.000
_refine_ls_structure_factor_coef Fsqd
_refine_ls_weighting_details 'calc w=1/[\s^2^(Fo^2^)+(0.0442P)^2^+0.2004P] where P=(Fo^2^+2Fc^2^)/3'
_refine_ls_weighting_scheme calc
_refine_ls_wR_factor_gt 0.084
_refine_ls_wR_factor_ref 0.089
_reflns_number_gt 2645
_reflns_number_total 3179
_reflns_threshold_expression I>2\s(I)
_cod_data_source_file tk2347.cif
_cod_data_source_block I
_cod_database_code 2220922
_cod_database_fobs_code 2220922

loop_
_symmetry_equiv_pos_as_xyz
'x, y, z'
'-x, -y, -z'

loop_
_atom_site_type_symbol
_atom_site_label
_atom_site_fract_x
_atom_site_fract_y
_atom_site_fract_z
_atom_site_U_iso_or_equiv
_atom_site_adp_type
_atom_site_calc_flag
_atom_site_refinement_flags
_atom_site_occupancy
_atom_site_disorder_assembly
_atom_site_disorder_group
Br Br -0.42599(4) 0.24082(3) 0.12584(3) 0.06775(14) Uani d . 1 . .
S S 0.32177(9) 0.58854(7) 0.45871(6) 0.04988(17) Uani d . 1 . .
O O1 0.3033(2) 0.46045(17) 0.07725(15) 0.0442(4) Uani d . 1 . .
O O2 0.7594(3) 0.8276(2) 0.2120(2) 0.0686(6) Uani d . 1 . .
O O3 0.5174(3) 0.8291(2) 0.2711(2) 0.0721(6) Uani d . 1 . .
O O4 0.2197(3) 0.4784(2) 0.52321(18) 0.0618(5) Uani d . 1 . .
C C1 0.2665(3) 0.5195(2) 0.2849(2) 0.0413(5) Uani d . 1 . .
C C2 0.0997(3) 0.4347(2) 0.2012(2) 0.0401(5) Uani d . 1 . .
C C3 -0.0682(3) 0.3882(3) 0.2186(2) 0.0447(5) Uani d . 1 . .
H H3 -0.0941 0.4108 0.3010 0.054 Uiso calc R 1 . .
C C4 -0.1944(3) 0.3070(3) 0.1078(3) 0.0472(6) Uani d . 1 . .
C C5 -0.1604(4) 0.2716(3) -0.0175(3) 0.0509(6) Uani d . 1 . .
H H5 -0.2500 0.2159 -0.0889 0.061 Uiso calc R 1 . .
C C6 0.0052(3) 0.3188(3) -0.0354(2) 0.0478(6) Uani d . 1 . .
H H6 0.0307 0.2966 -0.1181 0.057 Uiso calc R 1 . .
C C7 0.1318(3) 0.4008(2) 0.0749(2) 0.0414(5) Uani d . 1 . .
C C8 0.3827(3) 0.5320(2) 0.2067(2) 0.0417(5) Uani d . 1 A .
C C9 0.5701(3) 0.6117(3) 0.2310(3) 0.0460(6) Uani d . 1 . .
H H9A 0.6150 0.5767 0.1586 0.055 Uiso calc R 1 A .
H H9B 0.6281 0.5959 0.3140 0.055 Uiso calc R 1 . .
C C10 0.6090(3) 0.7675(3) 0.2403(3) 0.0506(6) Uani d . 1 A .
C C11A 0.8140(8) 0.9810(14) 0.2252(11) 0.087(3) Uani d PDU 0.720(8) A 1
H H11A 0.8117 1.0245 0.3139 0.104 Uiso calc PR 0.720(8) A 1
H H11B 0.7375 1.0053 0.1590 0.104 Uiso calc PR 0.720(8) A 1
C C12A 0.9913(6) 1.0302(6) 0.2033(6) 0.0749(16) Uani d PDU 0.720(8) A 1
H H12A 1.0207 1.1232 0.1821 0.090 Uiso calc PR 0.720(8) A 1
H H12B 1.0036 0.9664 0.1307 0.090 Uiso calc PR 0.720(8) A 1
C C13A 1.1021(6) 1.0324(8) 0.3331(7) 0.098(2) Uani d PDU 0.720(8) A 1
H H13A 1.0712 1.0833 0.4050 0.117 Uiso calc PR 0.720(8) A 1
H H13B 1.0766 0.9366 0.3464 0.117 Uiso calc PR 0.720(8) A 1
C C14A 1.2899(7) 1.0964(9) 0.3450(10) 0.134(3) Uani d PDU 0.720(8) A 1
H H14A 1.3499 1.0967 0.4330 0.202 Uiso calc PR 0.720(8) A 1
H H14B 1.3173 1.1911 0.3309 0.202 Uiso calc PR 0.720(8) A 1
H H14C 1.3243 1.0429 0.2788 0.202 Uiso calc PR 0.720(8) A 1
C C11B 0.806(2) 0.973(3) 0.183(2) 0.070(5) Uani d PDU 0.280(8) A 2
H H11C 0.7231 1.0153 0.2025 0.084 Uiso calc PR 0.280(8) A 2
H H11D 0.8138 0.9721 0.0903 0.084 Uiso calc PR 0.280(8) A 2
C C12B 0.9768(19) 1.049(2) 0.275(3) 0.127(7) Uani d PDU 0.280(8) A 2
H H12C 0.9614 1.0361 0.3645 0.153 Uiso calc PR 0.280(8) A 2
H H12D 1.0003 1.1475 0.2746 0.153 Uiso calc PR 0.280(8) A 2
C C13B 1.1377(19) 1.0231(18) 0.2628(16) 0.087(5) Uani d PDU 0.280(8) A 2
H H13C 1.1320 0.9270 0.2622 0.105 Uiso calc PR 0.280(8) A 2
H H13D 1.1884 1.0601 0.1915 0.105 Uiso calc PR 0.280(8) A 2
C C14B 1.207(3) 1.117(2) 0.3964(16) 0.124(6) Uani d PDU 0.280(8) A 2
H H14D 1.3305 1.1547 0.4133 0.186 Uiso calc PR 0.280(8) A 2
H H14E 1.1729 1.0655 0.4643 0.186 Uiso calc PR 0.280(8) A 2
H H14F 1.1634 1.1931 0.3985 0.186 Uiso calc PR 0.280(8) A 2
C C15 0.2192(5) 0.7173(3) 0.4576(3) 0.0679(8) Uani d . 1 . .
H H15A 0.0971 0.6710 0.4266 0.102 Uiso calc R 1 . .
H H15B 0.2615 0.7788 0.3987 0.102 Uiso calc R 1 . .
H H15C 0.2442 0.7710 0.5468 0.102 Uiso calc R 1 . .

loop_
_atom_site_aniso_label
_atom_site_aniso_U_11
_atom_site_aniso_U_22
_atom_site_aniso_U_33
_atom_site_aniso_U_12
_atom_site_aniso_U_13
_atom_site_aniso_U_23
Br 0.04457(17) 0.0686(2) 0.0882(3) 0.01726(14) 0.01642(15) 0.01369(16)
S 0.0507(4) 0.0625(4) 0.0376(3) 0.0229(3) 0.0092(3) 0.0067(3)
O1 0.0471(9) 0.0509(10) 0.0400(9) 0.0212(8) 0.0158(7) 0.0093(7)
O2 0.0515(11) 0.0466(11) 0.1135(17) 0.0178(9) 0.0256(11) 0.0246(11)
O3 0.0637(13) 0.0590(12) 0.1004(16) 0.0315(11) 0.0233(12) 0.0072(11)
O4 0.0721(13) 0.0801(14) 0.0466(10) 0.0348(11) 0.0218(9) 0.0265(9)
C1 0.0462(13) 0.0449(13) 0.0361(12) 0.0191(10) 0.0103(10) 0.0099(10)
C2 0.0474(13) 0.0399(12) 0.0393(12) 0.0203(10) 0.0129(10) 0.0123(10)
C3 0.0474(13) 0.0471(13) 0.0471(14) 0.0220(11) 0.0160(11) 0.0146(11)
C4 0.0448(13) 0.0421(13) 0.0588(15) 0.0192(11) 0.0119(11) 0.0135(11)
C5 0.0537(15) 0.0468(14) 0.0504(14) 0.0221(12) 0.0019(12) 0.0044(11)
C6 0.0561(15) 0.0515(14) 0.0400(13) 0.0261(12) 0.0099(11) 0.0061(11)
C7 0.0449(13) 0.0420(12) 0.0440(12) 0.0211(10) 0.0134(10) 0.0117(10)
C8 0.0462(13) 0.0441(13) 0.0399(12) 0.0209(10) 0.0111(10) 0.0112(10)
C9 0.0447(13) 0.0512(14) 0.0480(14) 0.0215(11) 0.0144(11) 0.0132(11)
C10 0.0463(14) 0.0517(15) 0.0531(15) 0.0191(12) 0.0068(11) 0.0085(12)
C11A 0.072(4) 0.059(4) 0.137(7) 0.029(3) 0.019(4) 0.032(5)
C12A 0.075(3) 0.044(2) 0.105(4) 0.013(2) 0.022(3) 0.028(3)
C13A 0.072(3) 0.080(4) 0.117(5) 0.002(3) 0.004(3) 0.024(4)
C14A 0.077(4) 0.120(5) 0.175(7) -0.001(4) 0.024(4) 0.018(5)
C11B 0.072(7) 0.040(8) 0.096(9) 0.008(5) 0.016(6) 0.034(7)
C12B 0.110(8) 0.109(10) 0.162(12) 0.054(8) -0.005(7) 0.028(9)
C13B 0.085(7) 0.086(8) 0.089(8) 0.028(6) 0.022(6) 0.012(6)
C14B 0.122(10) 0.135(10) 0.109(9) 0.053(8) 0.012(7) 0.000(7)
C15 0.087(2) 0.0654(19) 0.0637(18) 0.0394(17) 0.0291(16) 0.0087(15)

loop_
_atom_type_symbol
_atom_type_description
_atom_type_scat_dispersion_real
_atom_type_scat_dispersion_imag
_atom_type_scat_source
C C 0.0033 0.0016 'International Tables Vol C Tables 4.2.6.8 and 6.1.1.4'
H H 0.0000 0.0000 'International Tables Vol C Tables 4.2.6.8 and 6.1.1.4'
O O 0.0106 0.0060 'International Tables Vol C Tables 4.2.6.8 and 6.1.1.4'
S S 0.1246 0.1234 'International Tables Vol C Tables 4.2.6.8 and 6.1.1.4'
Br Br -0.2901 2.4595 'International Tables Vol C Tables 4.2.6.8 and 6.1.1.4'

loop_
_geom_angle_atom_site_label_1
_geom_angle_atom_site_label_2
_geom_angle_atom_site_label_3
_geom_angle_site_symmetry_1
_geom_angle_site_symmetry_3
_geom_angle
_geom_angle_publ_flag
O4 S C1 . . 106.92(12) ?
O4 S C15 . . 105.78(14) ?
C1 S C15 . . 98.46(13) ?
C7 O1 C8 . . 106.62(17) ?
C10 O2 C11A . . 115.2(3) ?
C10 O2 C11B . . 120.0(10) ?
C11A O2 C11B . . 16.2(11) ?
C8 C1 C2 . . 107.4(2) ?
C8 C1 S . . 123.77(19) ?
C2 C1 S . . 128.70(18) ?
C3 C2 C7 . . 119.5(2) ?
C3 C2 C1 . . 135.8(2) ?
C7 C2 C1 . . 104.6(2) ?
C4 C3 C2 . . 116.8(2) ?
C4 C3 H3 . . 121.6 ?
C2 C3 H3 . . 121.6 ?
C3 C4 C5 . . 123.2(2) ?
C3 C4 Br . . 118.51(19) ?
C5 C4 Br . . 118.29(19) ?
C6 C5 C4 . . 120.2(2) ?
C6 C5 H5 . . 119.9 ?
C4 C5 H5 . . 119.9 ?
C5 C6 C7 . . 116.8(2) ?
C5 C6 H6 . . 121.6 ?
C7 C6 H6 . . 121.6 ?
O1 C7 C6 . . 125.9(2) ?
O1 C7 C2 . . 110.7(2) ?
C6 C7 C2 . . 123.5(2) ?
C1 C8 O1 . . 110.7(2) ?
C1 C8 C9 . . 133.3(2) ?
O1 C8 C9 . . 115.9(2) ?
C8 C9 C10 . . 112.3(2) ?
C8 C9 H9A . . 109.1 ?
C10 C9 H9A . . 109.1 ?
C8 C9 H9B . . 109.1 ?
C10 C9 H9B . . 109.1 ?
H9A C9 H9B . . 107.9 ?
O3 C10 O2 . . 124.3(3) ?
O3 C10 C9 . . 124.9(3) ?
O2 C10 C9 . . 110.8(2) ?
O2 C11A C12A . . 107.2(8) ?
O2 C11A H11A . . 110.3 ?
C12A C11A H11A . . 110.3 ?
O2 C11A H11B . . 110.3 ?
C12A C11A H11B . . 110.3 ?
H11A C11A H11B . . 108.5 ?
C11A C12A C13A . . 104.5(6) ?
C11A C12A H12A . . 110.8 ?
C13A C12A H12A . . 110.8 ?
C11A C12A H12B . . 110.8 ?
C13A C12A H12B . . 110.8 ?
H12A C12A H12B . . 108.9 ?
C14A C13A C12A . . 115.7(6) ?
C14A C13A H13A . . 108.4 ?
C12A C13A H13A . . 108.4 ?
C14A C13A H13B . . 108.4 ?
C12A C13A H13B . . 108.4 ?
H13A C13A H13B . . 107.4 ?
C13A C14A H14A . . 109.5 ?
C13A C14A H14B . . 109.5 ?
H14A C14A H14B . . 109.5 ?
C13A C14A H14C . . 109.5 ?
H14A C14A H14C . . 109.5 ?
H14B C14A H14C . . 109.5 ?
O2 C11B C12B . . 104(2) ?
O2 C11B H11C . . 111.1 ?
C12B C11B H11C . . 111.1 ?
O2 C11B H11D . . 111.1 ?
C12B C11B H11D . . 111.1 ?
H11C C11B H11D . . 109.0 ?
C11B C12B C13B . . 125(2) ?
C11B C12B H12C . . 106.1 ?
C13B C12B H12C . . 106.1 ?
C11B C12B H12D . . 106.1 ?
C13B C12B H12D . . 106.1 ?
H12C C12B H12D . . 106.3 ?
C14B C13B C12B . . 83.6(14) ?
C14B C13B H13C . . 114.7 ?
C12B C13B H13C . . 114.7 ?
C14B C13B H13D . . 114.7 ?
C12B C13B H13D . . 114.7 ?
H13C C13B H13D . . 111.8 ?
C13B C14B H14D . . 109.5 ?
C13B C14B H14E . . 109.5 ?
H14D C14B H14E . . 109.5 ?
C13B C14B H14F . . 109.5 ?
H14D C14B H14F . . 109.5 ?
H14E C14B H14F . . 109.5 ?
S C15 H15A . . 109.5 ?
S C15 H15B . . 109.5 ?
H15A C15 H15B . . 109.5 ?
S C15 H15C . . 109.5 ?
H15A C15 H15C . . 109.5 ?
H15B C15 H15C . . 109.5 ?

loop_
_geom_bond_atom_site_label_1
_geom_bond_atom_site_label_2
_geom_bond_site_symmetry_2
_geom_bond_distance
_geom_bond_publ_flag
Br C4 . 1.899(3) ?
S O4 . 1.491(2) ?
S C1 . 1.762(2) ?
S C15 . 1.794(3) ?
O1 C7 . 1.370(3) ?
O1 C8 . 1.376(3) ?
O2 C10 . 1.319(3) ?
O2 C11A . 1.471(14) ?
O2 C11B . 1.50(3) ?
O3 C10 . 1.199(3) ?
C1 C8 . 1.355(3) ?
C1 C2 . 1.444(3) ?
C2 C3 . 1.391(3) ?
C2 C7 . 1.396(3) ?
C3 C4 . 1.380(4) ?
C3 H3 . 0.9300 ?
C4 C5 . 1.396(4) ?
C5 C6 . 1.376(4) ?
C5 H5 . 0.9300 ?
C6 C7 . 1.380(3) ?
C6 H6 . 0.9300 ?
C8 C9 . 1.486(3) ?
C9 C10 . 1.511(4) ?
C9 H9A . 0.9700 ?
C9 H9B . 0.9700 ?
C11A C12A . 1.482(2) ?
C11A H11A . 0.9700 ?
C11A H11B . 0.9700 ?
C12A C13A . 1.489(2) ?
C12A H12A . 0.9700 ?
C12A H12B . 0.9700 ?
C13A C14A . 1.482(2) ?
C13A H13A . 0.9700 ?
C13A H13B . 0.9700 ?
C14A H14A . 0.9600 ?
C14A H14B . 0.9600 ?
C14A H14C . 0.9600 ?
C11B C12B . 1.481(2) ?
C11B H11C . 0.9700 ?
C11B H11D . 0.9700 ?
C12B C13B . 1.483(2) ?
C12B H12C . 0.9700 ?
C12B H12D . 0.9700 ?
C13B C14B . 1.481(2) ?
C13B H13C . 0.9700 ?
C13B H13D . 0.9700 ?
C14B H14D . 0.9600 ?
C14B H14E . 0.9600 ?
C14B H14F . 0.9600 ?
C15 H15A . 0.9600 ?
C15 H15B . 0.9600 ?
C15 H15C . 0.9600 ?

loop_
_geom_hbond_atom_site_label_D
_geom_hbond_atom_site_label_H
_geom_hbond_atom_site_label_A
_geom_hbond_site_symmetry_A
_geom_hbond_distance_DH
_geom_hbond_distance_HA
_geom_hbond_distance_DA
_geom_hbond_angle_DHA
C12A H12A Cg 1_665 0.97 2.78 3.698(5) 158
C5 H5 O3 2_565 0.93 2.55 3.405(3) 153
C9 H9B O4 2_666 0.97 2.30 3.248(3) 167

loop_
_geom_torsion_atom_site_label_1
_geom_torsion_atom_site_label_2
_geom_torsion_atom_site_label_3
_geom_torsion_atom_site_label_4
_geom_torsion_site_symmetry_1
_geom_torsion_site_symmetry_2
_geom_torsion_site_symmetry_3
_geom_torsion_site_symmetry_4
_geom_torsion
_geom_torsion_publ_flag
O4 S C1 C8 . . . . -136.3(2) ?
C15 S C1 C8 . . . . 114.3(2) ?
O4 S C1 C2 . . . . 39.5(2) ?
C15 S C1 C2 . . . . -69.9(2) ?
C8 C1 C2 C3 . . . . -177.6(3) ?
S C1 C2 C3 . . . . 6.1(4) ?
C8 C1 C2 C7 . . . . 0.7(3) ?
S C1 C2 C7 . . . . -175.63(18) ?
C7 C2 C3 C4 . . . . 1.4(3) ?
C1 C2 C3 C4 . . . . 179.5(2) ?
C2 C3 C4 C5 . . . . -0.3(3) ?
C2 C3 C4 Br . . . . -179.94(16) ?
C3 C4 C5 C6 . . . . -0.5(4) ?
Br C4 C5 C6 . . . . 179.14(18) ?
C4 C5 C6 C7 . . . . 0.1(4) ?
C8 O1 C7 C6 . . . . -179.6(2) ?
C8 O1 C7 C2 . . . . 0.8(2) ?
C5 C6 C7 O1 . . . . -178.5(2) ?
C5 C6 C7 C2 . . . . 1.1(4) ?
C3 C2 C7 O1 . . . . 177.69(19) ?
C1 C2 C7 O1 . . . . -0.9(2) ?
C3 C2 C7 C6 . . . . -1.9(3) ?
C1 C2 C7 C6 . . . . 179.5(2) ?
C2 C1 C8 O1 . . . . -0.3(3) ?
S C1 C8 O1 . . . . 176.29(16) ?
C2 C1 C8 C9 . . . . 175.7(2) ?
S C1 C8 C9 . . . . -7.8(4) ?
C7 O1 C8 C1 . . . . -0.3(2) ?
C7 O1 C8 C9 . . . . -177.00(19) ?
C1 C8 C9 C10 . . . . -73.0(3) ?
O1 C8 C9 C10 . . . . 102.8(2) ?
C11A O2 C10 O3 . . . . 2.1(6) ?
C11B O2 C10 O3 . . . . -15.4(11) ?
C11A O2 C10 C9 . . . . -176.9(5) ?
C11B O2 C10 C9 . . . . 165.7(10) ?
C8 C9 C10 O3 . . . . 24.4(4) ?
C8 C9 C10 O2 . . . . -156.7(2) ?
C10 O2 C11A C12A . . . . 174.3(5) ?
C11B O2 C11A C12A . . . . -74(4) ?
O2 C11A C12A C13A . . . . -78.9(8) ?
C11A C12A C13A C14A . . . . -172.1(9) ?
C10 O2 C11B C12B . . . . 128.1(15) ?
C11A O2 C11B C12B . . . . 51(3) ?
O2 C11B C12B C13B . . . . 69(3) ?
C11B C12B C13B C14B . . . . -171(3) ?
